data_1577184
loop_
_publ_author_name
'Gan, Lifei'
'Li, Zi-Qing'
'Chen, Tao'
'Wan, Xuanchen'
'Zhang, Junyang'
'Ren, Jiangtao'
'Jiang, Ming'
'Cao, Penglong'
'Huang, Jinhai'
'Deng, Yu-Hua'
'Peng, Fangzhi'
'Tian, Run'
'Zhang, Zhi-Han'
'Wang, Yingcheng'
'Shao, Zhihui'

_publ_section_title
;
 Highly C\a-Regio-, Enantio-and Diastereoselective Mukaiyamatype
 Annulation of Siloxyfurans: Stereodivergent Synthesis of
 Multi-stereogenic Tricyclic \g-Lactones
;
_journal_name_full 'Chemical Science'
_journal_paper_doi 10.1039/D6SC01491G
_journal_year 2026
_chemical_absolute_configuration ad
_chemical_formula_moiety 'C15 H14 O3'
_chemical_formula_sum 'C15 H14 O3'
_chemical_formula_weight 242.26
_space_group_crystal_system monoclinic
_space_group_IT_number 4
_space_group_name_Hall 'P 2yb'
_space_group_name_H-M_alt 'P 1 21 1'
_atom_sites_solution_hydrogens geom
_atom_sites_solution_primary dual
_audit_creation_date 2023-06-14
_audit_creation_method
;
FinalCif V88 by Daniel Kratzert, Freiburg 2023,
https://github.com/dkratzert/FinalCif
;
_audit_update_record
;
2024-02-18 deposited with the CCDC.	2026-04-29 downloaded from the CCDC.
;
_cell_angle_alpha 90
_cell_angle_beta 99.880(2)
_cell_angle_gamma 90
_cell_formula_units_Z 2
_cell_length_a 5.3990(4)
_cell_length_b 9.4977(8)
_cell_length_c 11.7771(9)
_cell_measurement_reflns_used 8864
_cell_measurement_temperature 100.00
_cell_measurement_theta_max 77.26
_cell_measurement_theta_min 7.64
_cell_volume 594.95(8)
_computing_cell_refinement 'SAINT V8.40B'
_computing_data_collection 'Bruker BIS V6.2.16/2021-10-22 && APEX4 2022.1-1'
_computing_data_reduction 'SAINT V8.40B'
_computing_molecular_graphics 'Olex2 1.5 (Dolomanov et al., 2009)'
_computing_publication_material 'Olex2 1.5 (Dolomanov et al., 2009)'
_computing_structure_refinement 'SHELXL 2018/3 (Sheldrick, 2015)'
_computing_structure_solution 'SHELXT 2018/2 (Sheldrick, 2018)'
_diffrn_ambient_environment N~2~
_diffrn_ambient_temperature 100.00
_diffrn_detector CPAD
_diffrn_detector_area_resol_mean 7.41
_diffrn_detector_type 'Bruker PHOTON'
_diffrn_measured_fraction_theta_full 0.993
_diffrn_measured_fraction_theta_max 0.988
_diffrn_measurement_device 'three-circle diffractometer'
_diffrn_measurement_device_type 'Bruker D8 VENTURE dual wavelength Mo/Cu'
_diffrn_measurement_method '\w and \f scans'
_diffrn_measurement_specimen_support 'MiTeGen micromount'
_diffrn_radiation_monochromator 'mirror optics'
_diffrn_radiation_probe x-ray
_diffrn_radiation_type CuK\a
_diffrn_radiation_wavelength 1.54178
_diffrn_reflns_av_R_equivalents 0.0220
_diffrn_reflns_av_unetI/netI 0.0198
_diffrn_reflns_Laue_measured_fraction_full 0.993
_diffrn_reflns_Laue_measured_fraction_max 0.988
_diffrn_reflns_limit_h_max 5
_diffrn_reflns_limit_h_min -6
_diffrn_reflns_limit_k_max 11
_diffrn_reflns_limit_k_min -11
_diffrn_reflns_limit_l_max 14
_diffrn_reflns_limit_l_min -14
_diffrn_reflns_number 9302
_diffrn_reflns_point_group_measured_fraction_full 0.988
_diffrn_reflns_point_group_measured_fraction_max 0.970
_diffrn_reflns_theta_full 67.679
_diffrn_reflns_theta_max 77.252
_diffrn_reflns_theta_min 7.636
_diffrn_source 'microfocus sealed X-ray tube'
_diffrn_source_current 1.1
_diffrn_source_power 0.05500000000000001
_diffrn_source_type 'Incoatec I\ms'
_diffrn_source_voltage 50.0
_diffrn_standards_number 0
_exptl_absorpt_coefficient_mu 0.763
_exptl_absorpt_correction_T_max 0.7541
_exptl_absorpt_correction_T_min 0.6158
_exptl_absorpt_correction_type multi-scan
_exptl_absorpt_process_details
;
SADABS-2016/2 (Bruker,2016/2) was used for absorption correction.
wR2(int) was 0.1145 before and 0.0375 after correction.
The Ratio of minimum to maximum transmission is 0.8166.
The \l/2 correction factor is Not present.
;
_exptl_crystal_colour colourless
_exptl_crystal_colour_primary colourless
_exptl_crystal_density_diffrn 1.352
_exptl_crystal_description block
_exptl_crystal_F_000 256
_exptl_crystal_size_max 0.21
_exptl_crystal_size_mid 0.19
_exptl_crystal_size_min 0.18
_refine_diff_density_max 0.206
_refine_diff_density_min -0.165
_refine_diff_density_rms 0.034
_refine_ls_abs_structure_details
;
 Flack x determined using 1108 quotients [(I+)-(I-)]/[(I+)+(I-)]
 (Parsons, Flack and Wagner, Acta Cryst. B69 (2013) 249-259).
;
_refine_ls_abs_structure_Flack 0.02(5)
_refine_ls_extinction_method none
_refine_ls_goodness_of_fit_ref 1.059
_refine_ls_hydrogen_treatment constr
_refine_ls_matrix_type full
_refine_ls_number_parameters 164
_refine_ls_number_reflns 2440
_refine_ls_number_restraints 1
_refine_ls_restrained_S_all 1.059
_refine_ls_R_factor_all 0.0273
_refine_ls_R_factor_gt 0.0272
_refine_ls_shift/su_max 0.000
_refine_ls_shift/su_mean 0.000
_refine_ls_structure_factor_coef Fsqd
_refine_ls_weighting_details 'w=1/[\s^2^(Fo^2^)+(0.0455P)^2^+0.0994P] where P=(Fo^2^+2Fc^2^)/3'
_refine_ls_weighting_scheme calc
_refine_ls_wR_factor_gt 0.0732
_refine_ls_wR_factor_ref 0.0734
_reflns_Friedel_coverage 0.848
_reflns_Friedel_fraction_full 0.983
_reflns_Friedel_fraction_max 0.949
_reflns_number_gt 2431
_reflns_number_total 2440
_reflns_threshold_expression 'I > 2\s(I)'
_cod_data_source_file d6sc01491g2.cif
_cod_data_source_block 1_CCDC4
_cod_database_code 1577184
_shelx_shelxl_version_number 2018/3
_olex2_refinement_description
;
1. Fixed Uiso
 At 1.2 times of:
  All C(H) groups, All C(H,H) groups
 At 1.5 times of:
  All C(H,H,H) groups
2.a Ternary CH refined with riding coordinates:
 C7(H7), C11(H11), C8(H8)
2.b Secondary CH2 refined with riding coordinates:
 C12(H12A,H12B)
2.c Aromatic/amide H refined with riding coordinates:
 C9(H9), C10(H10), C1(H1), C4(H4), C2(H2), C3(H3)
2.d Idealised Me refined as rotating group:
 C14(H14A,H14B,H14C)
;
_olex2_submission_special_instructions 'No special instructions were received'
_shelx_space_group_comment
;
The symmetry employed for this shelxl refinement is uniquely defined
by the following loop, which should always be used as a source of
symmetry information in preference to the above space-group names.
They are only intended as comments.
;
_shelx_estimated_absorpt_t_min 0.856
_shelx_estimated_absorpt_t_max 0.875
_olex2_diffrn_ambient_temperature_device 'Oxford Cryostream 800'

loop_
_space_group_symop_operation_xyz
'x, y, z'
'-x, y+1/2, -z'

loop_
_atom_site_label
_atom_site_type_symbol
_atom_site_fract_x
_atom_site_fract_y
_atom_site_fract_z
_atom_site_U_iso_or_equiv
_atom_site_adp_type
_atom_site_occupancy
_atom_site_site_symmetry_order
_atom_site_calc_flag
_atom_site_refinement_flags_posn
_atom_site_refinement_flags_adp
_atom_site_refinement_flags_occupancy
_atom_site_disorder_assembly
_atom_site_disorder_group
O1 O 0.6617(2) 0.58145(13) 0.23989(9) 0.0180(2) Uani 1 1 d . . . . .
O2 O 0.8631(2) 0.74875(13) 0.35392(11) 0.0225(3) Uani 1 1 d . . . . .
O3 O 0.3524(2) 0.59217(15) 0.62826(10) 0.0244(3) Uani 1 1 d . . . . .
C12 C 0.6791(3) 0.52867(17) 0.52445(13) 0.0161(3) Uani 1 1 d . . . . .
H12A H 0.696782 0.429453 0.501350 0.019 Uiso 1 1 calc R U . . .
H12B H 0.849908 0.569110 0.544854 0.019 Uiso 1 1 calc R U . . .
C7 C 0.4954(3) 0.46651(17) 0.25734(13) 0.0158(3) Uani 1 1 d . . . . .
H7 H 0.600114 0.388297 0.297096 0.019 Uiso 1 1 calc R U . . .
C6 C 0.3349(3) 0.40766(17) 0.15215(14) 0.0183(3) Uani 1 1 d . . . . .
C15 C 0.7070(3) 0.65741(17) 0.33936(14) 0.0169(3) Uani 1 1 d . . . . .
C9 C 0.1848(3) 0.40682(17) 0.37751(13) 0.0173(3) Uani 1 1 d . . . . .
H9 H 0.159229 0.397700 0.454989 0.021 Uiso 1 1 calc R U . . .
C13 C 0.5517(3) 0.53258(17) 0.62961(13) 0.0178(3) Uani 1 1 d . . . . .
C10 C 0.0876(3) 0.31412(18) 0.29616(14) 0.0194(3) Uani 1 1 d . . . . .
H10 H -0.013669 0.239408 0.316202 0.023 Uiso 1 1 calc R U . . .
C11 C 0.5334(3) 0.61013(16) 0.42238(13) 0.0161(3) Uani 1 1 d . . . . .
H11 H 0.452213 0.694423 0.451252 0.019 Uiso 1 1 calc R U . . .
C5 C 0.1329(3) 0.32453(17) 0.17648(14) 0.0196(3) Uani 1 1 d . . . . .
C14 C 0.6904(3) 0.4604(2) 0.73546(14) 0.0232(4) Uani 1 1 d . . . . .
H14A H 0.855443 0.504530 0.758441 0.035 Uiso 1 1 calc R U . . .
H14B H 0.712515 0.360567 0.718582 0.035 Uiso 1 1 calc R U . . .
H14C H 0.593570 0.468985 0.798300 0.035 Uiso 1 1 calc R U . . .
C1 C 0.3824(3) 0.41889(19) 0.04056(15) 0.0233(4) Uani 1 1 d . . . . .
H1 H 0.517989 0.474999 0.024636 0.028 Uiso 1 1 calc R U . . .
C8 C 0.3365(3) 0.52601(17) 0.34048(13) 0.0153(3) Uani 1 1 d . . . . .
H8 H 0.215951 0.594861 0.296884 0.018 Uiso 1 1 calc R U . . .
C4 C -0.0152(3) 0.25219(19) 0.08643(16) 0.0261(4) Uani 1 1 d . . . . .
H4 H -0.150193 0.195091 0.101699 0.031 Uiso 1 1 calc R U . . .
C2 C 0.2290(4) 0.3470(2) -0.04825(16) 0.0301(4) Uani 1 1 d . . . . .
H2 H 0.259078 0.355622 -0.125092 0.036 Uiso 1 1 calc R U . . .
C3 C 0.0329(4) 0.2629(2) -0.02539(16) 0.0306(4) Uani 1 1 d . . . . .
H3 H -0.068214 0.212857 -0.086160 0.037 Uiso 1 1 calc R U . . .

loop_
_atom_site_aniso_label
_atom_site_aniso_U_11
_atom_site_aniso_U_22
_atom_site_aniso_U_33
_atom_site_aniso_U_23
_atom_site_aniso_U_13
_atom_site_aniso_U_12
O1 0.0191(5) 0.0176(5) 0.0186(5) 0.0008(4) 0.0065(4) -0.0021(4)
O2 0.0231(6) 0.0178(6) 0.0273(6) 0.0008(5) 0.0065(5) -0.0039(5)
O3 0.0208(6) 0.0293(7) 0.0251(6) -0.0013(5) 0.0093(5) 0.0052(5)
C12 0.0154(7) 0.0162(7) 0.0170(7) -0.0021(6) 0.0039(6) 0.0006(6)
C7 0.0146(7) 0.0150(7) 0.0183(7) 0.0012(6) 0.0042(5) 0.0015(6)
C6 0.0177(7) 0.0159(8) 0.0209(7) 0.0006(6) 0.0023(6) 0.0043(6)
C15 0.0171(7) 0.0137(7) 0.0201(8) 0.0022(6) 0.0036(6) 0.0025(6)
C9 0.0128(7) 0.0192(8) 0.0206(8) 0.0041(6) 0.0048(6) 0.0033(6)
C13 0.0205(7) 0.0157(7) 0.0179(7) -0.0020(6) 0.0056(6) -0.0014(6)
C10 0.0136(7) 0.0176(8) 0.0263(8) 0.0054(7) 0.0015(6) 0.0016(6)
C11 0.0168(7) 0.0135(7) 0.0190(7) -0.0001(6) 0.0059(6) 0.0006(6)
C5 0.0184(7) 0.0165(8) 0.0226(8) 0.0023(6) -0.0002(6) 0.0032(6)
C14 0.0274(8) 0.0243(9) 0.0184(8) 0.0004(7) 0.0054(6) 0.0002(7)
C1 0.0249(8) 0.0236(8) 0.0214(8) -0.0004(7) 0.0042(6) 0.0033(7)
C8 0.0138(7) 0.0145(7) 0.0180(7) 0.0011(6) 0.0036(5) 0.0020(6)
C4 0.0234(8) 0.0197(8) 0.0324(9) 0.0029(7) -0.0032(7) 0.0002(7)
C2 0.0356(10) 0.0316(10) 0.0219(9) -0.0016(7) 0.0015(7) 0.0056(8)
C3 0.0351(10) 0.0265(9) 0.0258(9) -0.0044(8) -0.0075(7) 0.0018(8)

loop_
_atom_type_symbol
_atom_type_description
_atom_type_scat_dispersion_real
_atom_type_scat_dispersion_imag
_atom_type_scat_source
C C 0.0181 0.0091 'International Tables Vol C Tables 4.2.6.8 and 6.1.1.4'
H H 0.0000 0.0000 'International Tables Vol C Tables 4.2.6.8 and 6.1.1.4'
O O 0.0492 0.0322 'International Tables Vol C Tables 4.2.6.8 and 6.1.1.4'

loop_
_geom_angle_atom_site_label_1
_geom_angle_atom_site_label_2
_geom_angle_atom_site_label_3
_geom_angle
_geom_angle_site_symmetry_1
_geom_angle_site_symmetry_3
_geom_angle_publ_flag
C15 O1 C7 107.53(11) . . ?
H12A C12 H12B 107.8 . . ?
C13 C12 H12A 109.1 . . ?
C13 C12 H12B 109.1 . . ?
C13 C12 C11 112.68(13) . . ?
C11 C12 H12A 109.1 . . ?
C11 C12 H12B 109.1 . . ?
O1 C7 H7 108.1 . . ?
O1 C7 C6 116.71(13) . . ?
O1 C7 C8 104.09(12) . . ?
C6 C7 H7 108.1 . . ?
C6 C7 C8 111.28(13) . . ?
C8 C7 H7 108.1 . . ?
C5 C6 C7 113.49(14) . . ?
C1 C6 C7 125.63(15) . . ?
C1 C6 C5 120.63(16) . . ?
O1 C15 C11 110.74(13) . . ?
O2 C15 O1 121.58(15) . . ?
O2 C15 C11 127.68(15) . . ?
C10 C9 H9 121.5 . . ?
C10 C9 C8 116.93(14) . . ?
C8 C9 H9 121.5 . . ?
O3 C13 C12 121.74(15) . . ?
O3 C13 C14 122.51(14) . . ?
C14 C13 C12 115.74(14) . . ?
C9 C10 H10 119.0 . . ?
C9 C10 C5 122.03(15) . . ?
C5 C10 H10 119.0 . . ?
C12 C11 C15 111.19(13) . . ?
C12 C11 H11 109.5 . . ?
C12 C11 C8 116.03(13) . . ?
C15 C11 H11 109.5 . . ?
C8 C11 C15 100.69(12) . . ?
C8 C11 H11 109.5 . . ?
C6 C5 C10 119.41(15) . . ?
C4 C5 C6 118.83(15) . . ?
C4 C5 C10 121.74(15) . . ?
C13 C14 H14A 109.5 . . ?
C13 C14 H14B 109.5 . . ?
C13 C14 H14C 109.5 . . ?
H14A C14 H14B 109.5 . . ?
H14A C14 H14C 109.5 . . ?
H14B C14 H14C 109.5 . . ?
C6 C1 H1 120.3 . . ?
C6 C1 C2 119.37(17) . . ?
C2 C1 H1 120.3 . . ?
C7 C8 C11 101.08(12) . . ?
C7 C8 H8 107.6 . . ?
C9 C8 C7 107.63(13) . . ?
C9 C8 C11 124.27(13) . . ?
C9 C8 H8 107.6 . . ?
C11 C8 H8 107.6 . . ?
C5 C4 H4 119.7 . . ?
C3 C4 C5 120.56(17) . . ?
C3 C4 H4 119.7 . . ?
C1 C2 H2 119.7 . . ?
C3 C2 C1 120.66(17) . . ?
C3 C2 H2 119.7 . . ?
C4 C3 H3 120.0 . . ?
C2 C3 C4 119.93(17) . . ?
C2 C3 H3 120.0 . . ?

loop_
_geom_bond_atom_site_label_1
_geom_bond_atom_site_label_2
_geom_bond_distance
_geom_bond_site_symmetry_2
_geom_bond_publ_flag
O1 C7 1.4503(19) . ?
O1 C15 1.362(2) . ?
O2 C15 1.201(2) . ?
O3 C13 1.214(2) . ?
C12 H12A 0.9900 . ?
C12 H12B 0.9900 . ?
C12 C13 1.517(2) . ?
C12 C11 1.529(2) . ?
C7 H7 1.0000 . ?
C7 C6 1.493(2) . ?
C7 C8 1.517(2) . ?
C6 C5 1.415(2) . ?
C6 C1 1.386(2) . ?
C15 C11 1.533(2) . ?
C9 H9 0.9500 . ?
C9 C10 1.340(2) . ?
C9 C8 1.505(2) . ?
C13 C14 1.505(2) . ?
C10 H10 0.9500 . ?
C10 C5 1.475(2) . ?
C11 H11 1.0000 . ?
C11 C8 1.532(2) . ?
C5 C4 1.395(2) . ?
C14 H14A 0.9800 . ?
C14 H14B 0.9800 . ?
C14 H14C 0.9800 . ?
C1 H1 0.9500 . ?
C1 C2 1.396(3) . ?
C8 H8 1.0000 . ?
C4 H4 0.9500 . ?
C4 C3 1.389(3) . ?
C2 H2 0.9500 . ?
C2 C3 1.389(3) . ?
C3 H3 0.9500 . ?

loop_
_geom_torsion_atom_site_label_1
_geom_torsion_atom_site_label_2
_geom_torsion_atom_site_label_3
_geom_torsion_atom_site_label_4
_geom_torsion
_geom_torsion_site_symmetry_1
_geom_torsion_site_symmetry_2
_geom_torsion_site_symmetry_3
_geom_torsion_site_symmetry_4
_geom_torsion_publ_flag
O1 C7 C6 C5 -163.86(13) . . . . ?
O1 C7 C6 C1 21.8(2) . . . . ?
O1 C7 C8 C9 -171.58(12) . . . . ?
O1 C7 C8 C11 -39.94(14) . . . . ?
O1 C15 C11 C12 108.22(14) . . . . ?
O1 C15 C11 C8 -15.29(16) . . . . ?
O2 C15 C11 C12 -72.6(2) . . . . ?
O2 C15 C11 C8 163.94(16) . . . . ?
C12 C11 C8 C7 -87.61(15) . . . . ?
C12 C11 C8 C9 32.9(2) . . . . ?
C7 O1 C15 O2 170.83(14) . . . . ?
C7 O1 C15 C11 -9.89(16) . . . . ?
C7 C6 C5 C10 5.1(2) . . . . ?
C7 C6 C5 C4 -173.61(15) . . . . ?
C7 C6 C1 C2 173.81(16) . . . . ?
C6 C7 C8 C9 61.91(16) . . . . ?
C6 C7 C8 C11 -166.46(13) . . . . ?
C6 C5 C4 C3 -0.7(3) . . . . ?
C6 C1 C2 C3 -1.1(3) . . . . ?
C15 O1 C7 C6 154.64(13) . . . . ?
C15 O1 C7 C8 31.61(15) . . . . ?
C15 C11 C8 C7 32.50(14) . . . . ?
C15 C11 C8 C9 152.96(15) . . . . ?
C9 C10 C5 C6 17.8(2) . . . . ?
C9 C10 C5 C4 -163.52(16) . . . . ?
C13 C12 C11 C15 156.12(14) . . . . ?
C13 C12 C11 C8 -89.63(15) . . . . ?
C10 C9 C8 C7 -40.35(19) . . . . ?
C10 C9 C8 C11 -157.78(15) . . . . ?
C10 C5 C4 C3 -179.46(17) . . . . ?
C11 C12 C13 O3 1.7(2) . . . . ?
C11 C12 C13 C14 -177.21(14) . . . . ?
C5 C6 C1 C2 -0.1(2) . . . . ?
C5 C4 C3 C2 -0.4(3) . . . . ?
C1 C6 C5 C10 179.76(15) . . . . ?
C1 C6 C5 C4 1.0(2) . . . . ?
C1 C2 C3 C4 1.3(3) . . . . ?
C8 C7 C6 C5 -44.63(18) . . . . ?
C8 C7 C6 C1 141.06(16) . . . . ?
C8 C9 C10 C5 2.0(2) . . . . ?
